data_2220639
loop_
_publ_author_name
'Choi, Hong Dae'
'Seo, Pil Ja'
'Son, Byeng Wha'
'Lee, Uk'

_publ_section_title
;
 Propyl 2-(5-iodo-3-methylsulfinyl-1-benzofuran-2-yl)acetate
;
_journal_coeditor_code SJ2566
_journal_issue 1
_journal_name_full 'Acta Crystallographica Section E'
_journal_page_first o151
_journal_paper_doi 10.1107/S1600536808042359
_journal_volume 65
_journal_year 2009
_chemical_formula_iupac 'C14 H15 I O4 S'
_chemical_formula_moiety 'C14 H15 I O4 S'
_chemical_formula_sum 'C14 H15 I O4 S'
_chemical_formula_weight 406.22
_chemical_name_systematic
;
Propyl 2-(5-iodo-3-methylsulfinyl-1-benzofuran-2-yl)acetate
;
_space_group_IT_number 2
_symmetry_cell_setting triclinic
_symmetry_space_group_name_Hall '-P 1'
_symmetry_space_group_name_H-M 'P -1'
_atom_sites_solution_hydrogens difmap
_atom_sites_solution_primary direct
_atom_sites_solution_secondary difmap
_cell_angle_alpha 72.4420(10)
_cell_angle_beta 81.3450(10)
_cell_angle_gamma 65.0880(10)
_cell_formula_units_Z 2
_cell_length_a 8.5468(4)
_cell_length_b 10.0329(5)
_cell_length_c 10.3239(5)
_cell_measurement_reflns_used 4625
_cell_measurement_temperature 293(2)
_cell_measurement_theta_max 28.26
_cell_measurement_theta_min 2.32
_cell_volume 765.21(6)
_computing_cell_refinement 'SAINT (Bruker, 2001)'
_computing_data_collection 'SMART (Bruker, 2001)'
_computing_data_reduction 'SAINT (Bruker, 2001)'
_computing_molecular_graphics 'ORTEP-3 (Farrugia, 1997) and DIAMOND (Brandenburg, 1998)'
_computing_publication_material 'SHELXL97 (Sheldrick, 2008)'
_computing_structure_refinement 'SHELXL97 (Sheldrick, 2008)'
_computing_structure_solution 'SHELXS97 (Sheldrick, 2008)'
_diffrn_ambient_temperature 293(2)
_diffrn_detector_area_resol_mean 10.0
_diffrn_measured_fraction_theta_full 0.988
_diffrn_measured_fraction_theta_max 0.988
_diffrn_measurement_device_type 'Bruker SMART CCD'
_diffrn_measurement_method '\f and \w'
_diffrn_radiation_monochromator graphite
_diffrn_radiation_source 'fine-focus sealed tube'
_diffrn_radiation_type MoK\a
_diffrn_radiation_wavelength 0.71073
_diffrn_reflns_av_R_equivalents 0.0156
_diffrn_reflns_av_sigmaI/netI 0.0211
_diffrn_reflns_limit_h_max 10
_diffrn_reflns_limit_h_min -10
_diffrn_reflns_limit_k_max 12
_diffrn_reflns_limit_k_min -12
_diffrn_reflns_limit_l_max 12
_diffrn_reflns_limit_l_min -12
_diffrn_reflns_number 6182
_diffrn_reflns_theta_full 25.99
_diffrn_reflns_theta_max 25.99
_diffrn_reflns_theta_min 2.32
_diffrn_standards_number 0
_exptl_absorpt_coefficient_mu 2.238
_exptl_absorpt_correction_T_max 0.787
_exptl_absorpt_correction_T_min 0.583
_exptl_absorpt_correction_type multi-scan
_exptl_absorpt_process_details '(SADABS; Sheldrick, 1999)'
_exptl_crystal_colour colorless
_exptl_crystal_density_diffrn 1.763
_exptl_crystal_density_method 'not measured'
_exptl_crystal_description plate
_exptl_crystal_F_000 400
_exptl_crystal_size_max 0.30
_exptl_crystal_size_mid 0.20
_exptl_crystal_size_min 0.10
_refine_diff_density_max 0.519
_refine_diff_density_min -0.558
_refine_ls_extinction_method none
_refine_ls_goodness_of_fit_ref 1.184
_refine_ls_hydrogen_treatment constr
_refine_ls_matrix_type full
_refine_ls_number_parameters 183
_refine_ls_number_reflns 2982
_refine_ls_number_restraints 0
_refine_ls_restrained_S_all 1.184
_refine_ls_R_factor_all 0.0325
_refine_ls_R_factor_gt 0.0294
_refine_ls_shift/su_max 0.001
_refine_ls_shift/su_max_lt 0.001
_refine_ls_shift/su_mean 0.000
_refine_ls_structure_factor_coef Fsqd
_refine_ls_weighting_details 'calc w=1/[\s^2^(Fo^2^)+(0.0293P)^2^+0.5734P] where P=(Fo^2^+2Fc^2^)/3'
_refine_ls_weighting_scheme calc
_refine_ls_wR_factor_gt 0.0680
_refine_ls_wR_factor_ref 0.0693
_reflns_number_gt 2778
_reflns_number_total 2982
_reflns_threshold_expression I>2\s(I)
_cod_data_source_file sj2566.cif
_cod_data_source_block I
_cod_depositor_comments
;
The following automatic conversions were performed:
'_symmetry_cell_setting' value 'Triclinic' changed to 'triclinic'
according to '/home/saulius/struct/CIF-dictionaries/cif_core.dic'
dictionary named 'cif_core.dic' version 2.4.1 from 2010-06-29.

Automatic conversion script
Id: cif_fix_enum 1527 2010-12-29 10:47:43Z saulius 

The following automatic conversions were performed:

'_symmetry_cell_setting' value 'Triclinic' changed to 'triclinic'
according to /home/saulius/struct/CIF-dictionaries/cif_core.dic
dictionary named 'cif_core.dic' version 2.4.1 from 2010-06-29.

Automatic conversion script
Id: cif_fix_values 1715 2011-07-08 13:25:40Z adriana 
;
_cod_database_code 2220639
_cod_database_fobs_code 2220639

loop_
_symmetry_equiv_pos_as_xyz
'x, y, z'
'-x, -y, -z'

loop_
_atom_site_type_symbol
_atom_site_label
_atom_site_fract_x
_atom_site_fract_y
_atom_site_fract_z
_atom_site_U_iso_or_equiv
_atom_site_adp_type
_atom_site_calc_flag
_atom_site_refinement_flags
_atom_site_occupancy
_atom_site_disorder_assembly
_atom_site_disorder_group
I I 0.69366(3) 0.79269(3) 0.61486(2) 0.04832(10) Uani d . 1 . .
S S 0.26183(10) 0.40380(10) 0.96397(8) 0.03932(18) Uani d . 1 . .
O O1 0.1660(3) 0.5368(2) 0.5730(2) 0.0350(4) Uani d . 1 . .
O O2 0.0455(3) 0.1416(3) 0.7355(3) 0.0530(6) Uani d . 1 . .
O O3 0.2911(3) 0.1379(3) 0.7896(3) 0.0567(7) Uani d . 1 . .
O O4 0.2582(3) 0.5257(3) 1.0206(2) 0.0529(6) Uani d . 1 . .
C C1 0.2539(4) 0.4770(3) 0.7857(3) 0.0337(6) Uani d . 1 . .
C C2 0.3414(4) 0.5677(3) 0.6976(3) 0.0303(6) Uani d . 1 . .
C C3 0.4622(4) 0.6215(3) 0.7127(3) 0.0335(6) Uani d . 1 . .
H H3 0.5072 0.5992 0.7969 0.040 Uiso calc R 1 . .
C C4 0.5121(4) 0.7091(3) 0.5973(3) 0.0340(6) Uani d . 1 . .
C C5 0.4466(4) 0.7459(3) 0.4690(3) 0.0387(7) Uani d . 1 . .
H H5 0.4825 0.8069 0.3943 0.046 Uiso calc R 1 . .
C C6 0.3287(4) 0.6913(3) 0.4533(3) 0.0368(7) Uani d . 1 . .
H H6 0.2844 0.7134 0.3689 0.044 Uiso calc R 1 . .
C C7 0.2796(4) 0.6029(3) 0.5682(3) 0.0322(6) Uani d . 1 . .
C C8 0.1529(4) 0.4619(3) 0.7075(3) 0.0330(6) Uani d . 1 . .
C C9 0.0405(4) 0.3755(3) 0.7359(3) 0.0367(7) Uani d . 1 . .
H H9A -0.0360 0.4135 0.6606 0.044 Uiso calc R 1 . .
H H9B -0.0303 0.3929 0.8168 0.044 Uiso calc R 1 . .
C C10 0.1438(4) 0.2060(4) 0.7564(3) 0.0396(7) Uani d . 1 . .
C C11 0.1272(5) -0.0221(4) 0.7496(6) 0.0702(13) Uani d . 1 . .
H H11A 0.1879 -0.0747 0.8343 0.084 Uiso calc R 1 . .
H H11B 0.2094 -0.0435 0.6752 0.084 Uiso calc R 1 . .
C C12 -0.0126(6) -0.0740(5) 0.7479(5) 0.0683(12) Uani d . 1 . .
H H12A -0.0746 -0.0170 0.6641 0.082 Uiso calc R 1 . .
H H12B 0.0396 -0.1808 0.7486 0.082 Uiso calc R 1 . .
C C13 -0.1370(9) -0.0548(7) 0.8641(6) 0.102(2) Uani d . 1 . .
H H13A -0.0787 -0.1189 0.9471 0.154 Uiso calc R 1 . .
H H13B -0.2278 -0.0829 0.8536 0.154 Uiso calc R 1 . .
H H13C -0.1850 0.0497 0.8670 0.154 Uiso calc R 1 . .
C C14 0.4798(5) 0.2651(4) 0.9739(4) 0.0539(9) Uani d . 1 . .
H H14A 0.5572 0.3159 0.9444 0.081 Uiso calc R 1 . .
H H14B 0.4958 0.2005 0.9166 0.081 Uiso calc R 1 . .
H H14C 0.5031 0.2045 1.0661 0.081 Uiso calc R 1 . .

loop_
_atom_site_aniso_label
_atom_site_aniso_U_11
_atom_site_aniso_U_22
_atom_site_aniso_U_33
_atom_site_aniso_U_12
_atom_site_aniso_U_13
_atom_site_aniso_U_23
I 0.04655(14) 0.04768(14) 0.05934(16) -0.02881(11) -0.00540(10) -0.00948(10)
S 0.0427(4) 0.0487(4) 0.0301(4) -0.0235(4) -0.0015(3) -0.0075(3)
O1 0.0358(11) 0.0404(11) 0.0329(11) -0.0184(9) -0.0071(8) -0.0077(9)
O2 0.0399(12) 0.0362(12) 0.0874(19) -0.0165(10) -0.0083(12) -0.0177(12)
O3 0.0393(13) 0.0466(14) 0.0806(19) -0.0156(11) -0.0146(12) -0.0079(13)
O4 0.0619(16) 0.0638(16) 0.0409(13) -0.0264(13) -0.0003(11) -0.0234(12)
C1 0.0349(15) 0.0350(15) 0.0336(15) -0.0152(13) -0.0026(12) -0.0098(12)
C2 0.0314(14) 0.0304(14) 0.0297(14) -0.0112(12) -0.0026(11) -0.0099(11)
C3 0.0360(15) 0.0335(15) 0.0339(16) -0.0142(12) -0.0052(12) -0.0104(12)
C4 0.0316(15) 0.0311(14) 0.0419(16) -0.0131(12) -0.0016(12) -0.0119(13)
C5 0.0400(17) 0.0335(15) 0.0377(16) -0.0138(13) 0.0009(13) -0.0049(13)
C6 0.0392(16) 0.0395(16) 0.0301(15) -0.0150(13) -0.0048(12) -0.0062(13)
C7 0.0299(14) 0.0311(14) 0.0378(15) -0.0111(12) -0.0053(12) -0.0118(12)
C8 0.0339(15) 0.0320(15) 0.0335(15) -0.0142(12) -0.0027(12) -0.0070(12)
C9 0.0343(15) 0.0412(16) 0.0410(17) -0.0188(13) -0.0023(13) -0.0134(13)
C10 0.0397(17) 0.0422(17) 0.0403(17) -0.0220(14) 0.0007(13) -0.0082(14)
C11 0.051(2) 0.038(2) 0.122(4) -0.0153(17) -0.001(2) -0.027(2)
C12 0.063(3) 0.043(2) 0.105(4) -0.0231(19) -0.004(2) -0.026(2)
C13 0.124(5) 0.100(4) 0.111(5) -0.078(4) 0.044(4) -0.040(4)
C14 0.051(2) 0.055(2) 0.049(2) -0.0147(17) -0.0128(16) -0.0084(17)

loop_
_atom_type_symbol
_atom_type_description
_atom_type_scat_dispersion_real
_atom_type_scat_dispersion_imag
_atom_type_scat_source
C C 0.0033 0.0016 'International Tables Vol C Tables 4.2.6.8 and 6.1.1.4'
H H 0.0000 0.0000 'International Tables Vol C Tables 4.2.6.8 and 6.1.1.4'
O O 0.0106 0.0060 'International Tables Vol C Tables 4.2.6.8 and 6.1.1.4'
S S 0.1246 0.1234 'International Tables Vol C Tables 4.2.6.8 and 6.1.1.4'
I I -0.4742 1.8119 'International Tables Vol C Tables 4.2.6.8 and 6.1.1.4'

loop_
_geom_angle_atom_site_label_1
_geom_angle_atom_site_label_2
_geom_angle_atom_site_label_3
_geom_angle_site_symmetry_1
_geom_angle_site_symmetry_3
_geom_angle
_geom_angle_publ_flag
O4 S C1 . . 106.92(14) ?
O4 S C14 . . 106.66(17) ?
C1 S C14 . . 98.06(16) ?
C7 O1 C8 . . 106.0(2) ?
C10 O2 C11 . . 116.8(3) ?
C8 C1 C2 . . 107.3(3) ?
C8 C1 S . . 123.9(2) ?
C2 C1 S . . 128.7(2) ?
C3 C2 C7 . . 119.1(3) ?
C3 C2 C1 . . 136.3(3) ?
C7 C2 C1 . . 104.6(2) ?
C4 C3 C2 . . 117.2(3) ?
C4 C3 H3 . . 121.4 ?
C2 C3 H3 . . 121.4 ?
C3 C4 C5 . . 123.1(3) ?
C3 C4 I . . 118.6(2) ?
C5 C4 I . . 118.3(2) ?
C6 C5 C4 . . 119.9(3) ?
C6 C5 H5 . . 120.1 ?
C4 C5 H5 . . 120.1 ?
C7 C6 C5 . . 117.2(3) ?
C7 C6 H6 . . 121.4 ?
C5 C6 H6 . . 121.4 ?
O1 C7 C6 . . 125.8(3) ?
O1 C7 C2 . . 110.7(3) ?
C6 C7 C2 . . 123.6(3) ?
C1 C8 O1 . . 111.4(3) ?
C1 C8 C9 . . 133.3(3) ?
O1 C8 C9 . . 115.2(2) ?
C8 C9 C10 . . 112.3(2) ?
C8 C9 H9A . . 109.1 ?
C10 C9 H9A . . 109.1 ?
C8 C9 H9B . . 109.1 ?
C10 C9 H9B . . 109.1 ?
H9A C9 H9B . . 107.9 ?
O3 C10 O2 . . 124.3(3) ?
O3 C10 C9 . . 125.7(3) ?
O2 C10 C9 . . 110.0(3) ?
O2 C11 C12 . . 107.4(3) ?
O2 C11 H11A . . 110.2 ?
C12 C11 H11A . . 110.2 ?
O2 C11 H11B . . 110.2 ?
C12 C11 H11B . . 110.2 ?
H11A C11 H11B . . 108.5 ?
C13 C12 C11 . . 113.5(4) ?
C13 C12 H12A . . 108.9 ?
C11 C12 H12A . . 108.9 ?
C13 C12 H12B . . 108.9 ?
C11 C12 H12B . . 108.9 ?
H12A C12 H12B . . 107.7 ?
C12 C13 H13A . . 109.5 ?
C12 C13 H13B . . 109.5 ?
H13A C13 H13B . . 109.5 ?
C12 C13 H13C . . 109.5 ?
H13A C13 H13C . . 109.5 ?
H13B C13 H13C . . 109.5 ?
S C14 H14A . . 109.5 ?
S C14 H14B . . 109.5 ?
H14A C14 H14B . . 109.5 ?
S C14 H14C . . 109.5 ?
H14A C14 H14C . . 109.5 ?
H14B C14 H14C . . 109.5 ?

loop_
_geom_bond_atom_site_label_1
_geom_bond_atom_site_label_2
_geom_bond_site_symmetry_2
_geom_bond_distance
_geom_bond_publ_flag
I C4 . 2.102(3) ?
S O4 . 1.494(3) ?
S C1 . 1.764(3) ?
S C14 . 1.790(4) ?
O1 C7 . 1.375(3) ?
O1 C8 . 1.378(3) ?
O2 C10 . 1.329(4) ?
O2 C11 . 1.458(4) ?
O3 C10 . 1.197(4) ?
C1 C8 . 1.347(4) ?
C1 C2 . 1.443(4) ?
C2 C3 . 1.397(4) ?
C2 C7 . 1.399(4) ?
C3 C4 . 1.380(4) ?
C3 H3 . 0.9300 ?
C4 C5 . 1.400(4) ?
C5 C6 . 1.381(4) ?
C5 H5 . 0.9300 ?
C6 C7 . 1.379(4) ?
C6 H6 . 0.9300 ?
C8 C9 . 1.491(4) ?
C9 C10 . 1.513(4) ?
C9 H9A . 0.9700 ?
C9 H9B . 0.9700 ?
C11 C12 . 1.495(6) ?
C11 H11A . 0.9700 ?
C11 H11B . 0.9700 ?
C12 C13 . 1.480(7) ?
C12 H12A . 0.9700 ?
C12 H12B . 0.9700 ?
C13 H13A . 0.9600 ?
C13 H13B . 0.9600 ?
C13 H13C . 0.9600 ?
C14 H14A . 0.9600 ?
C14 H14B . 0.9600 ?
C14 H14C . 0.9600 ?

loop_
_geom_hbond_atom_site_label_D
_geom_hbond_atom_site_label_H
_geom_hbond_atom_site_label_A
_geom_hbond_site_symmetry_A
_geom_hbond_distance_DH
_geom_hbond_distance_HA
_geom_hbond_distance_DA
_geom_hbond_angle_DHA
C11 H11B Cg1 1_545 0.97 3.12 3.814(4) 129.7
C12 H12B Cg2 1_565 0.97 2.99 3.929(3) 162.4
C3 H3 O4 2_667 0.93 2.60 3.468(4) 156.5
C9 H9B O4 2_567 0.97 2.40 3.356(4) 166.5

loop_
_geom_torsion_atom_site_label_1
_geom_torsion_atom_site_label_2
_geom_torsion_atom_site_label_3
_geom_torsion_atom_site_label_4
_geom_torsion_site_symmetry_1
_geom_torsion_site_symmetry_2
_geom_torsion_site_symmetry_3
_geom_torsion_site_symmetry_4
_geom_torsion
_geom_torsion_publ_flag
O4 S C1 C8 . . . . -135.7(3) ?
C14 S C1 C8 . . . . 114.1(3) ?
O4 S C1 C2 . . . . 40.8(3) ?
C14 S C1 C2 . . . . -69.4(3) ?
C8 C1 C2 C3 . . . . -178.7(3) ?
S C1 C2 C3 . . . . 4.4(5) ?
C8 C1 C2 C7 . . . . 1.0(3) ?
S C1 C2 C7 . . . . -175.9(2) ?
C7 C2 C3 C4 . . . . 0.8(4) ?
C1 C2 C3 C4 . . . . -179.4(3) ?
C2 C3 C4 C5 . . . . 0.4(4) ?
C2 C3 C4 I . . . . -180.0(2) ?
C3 C4 C5 C6 . . . . -1.2(5) ?
I C4 C5 C6 . . . . 179.2(2) ?
C4 C5 C6 C7 . . . . 0.7(4) ?
C8 O1 C7 C6 . . . . -179.0(3) ?
C8 O1 C7 C2 . . . . 1.3(3) ?
C5 C6 C7 O1 . . . . -179.1(3) ?
C5 C6 C7 C2 . . . . 0.6(4) ?
C3 C2 C7 O1 . . . . 178.3(2) ?
C1 C2 C7 O1 . . . . -1.5(3) ?
C3 C2 C7 C6 . . . . -1.4(4) ?
C1 C2 C7 C6 . . . . 178.8(3) ?
C2 C1 C8 O1 . . . . -0.3(3) ?
S C1 C8 O1 . . . . 176.8(2) ?
C2 C1 C8 C9 . . . . 175.8(3) ?
S C1 C8 C9 . . . . -7.1(5) ?
C7 O1 C8 C1 . . . . -0.6(3) ?
C7 O1 C8 C9 . . . . -177.5(2) ?
C1 C8 C9 C10 . . . . -74.2(4) ?
O1 C8 C9 C10 . . . . 101.8(3) ?
C11 O2 C10 O3 . . . . -2.4(5) ?
C11 O2 C10 C9 . . . . 179.2(3) ?
C8 C9 C10 O3 . . . . 22.6(5) ?
C8 C9 C10 O2 . . . . -159.0(3) ?
C10 O2 C11 C12 . . . . 169.5(4) ?
O2 C11 C12 C13 . . . . -63.9(6) ?
